data_4024440
loop_
_publ_author_name
'Hephzibah J. Kumpaty'
'Michael L. Van Linn'
'M. Shahjahan Kabir'
'F. Holger F\"orsterling'
'Jeffrey R. Deschamps'
'James M. Cook'

_publ_section_title
;
Study of the Cis to Trans Isomerization of 1-Phenyl-2,3-disubstituted
Tetrahydro-\b-carbolines at C(1). Evidence for the Carbocation-Mediated
Mechanism
;
_journal_name_full 'Journal of Organic Chemistry'
_journal_page_first 2771
_journal_page_last 2779
_journal_paper_doi 10.1021/jo8028168
_journal_volume 74
_journal_year 2009
_chemical_absolute_configuration ad
_chemical_formula_moiety 'C27 H26 N3 O4, Cl'
_chemical_formula_sum 'C27 H26 Cl N3 O4'
_chemical_formula_weight 491.96
_chemical_name_systematic
; 
 ? 
;
_space_group_IT_number 19
_symmetry_cell_setting orthorhombic
_symmetry_space_group_name_Hall 'P 2ac 2ab'
_symmetry_space_group_name_H-M 'P 21 21 21'
_atom_sites_solution_hydrogens geom
_atom_sites_solution_primary direct
_atom_sites_solution_secondary difmap
_audit_creation_method SHELXL-97
_cell_angle_alpha 90.00
_cell_angle_beta 90.00
_cell_angle_gamma 90.00
_cell_formula_units_Z 4
_cell_length_a 9.3419(6)
_cell_length_b 13.3456(7)
_cell_length_c 19.2967(10)
_cell_measurement_reflns_used 5883
_cell_measurement_temperature 113(2)
_cell_measurement_theta_max 28.87
_cell_measurement_theta_min 2.42
_cell_volume 2405.8(2)
_computing_cell_refinement 'Bruker SMART v5.631 (Bruker, 2001)'
_computing_data_collection 'Bruker SMART v5.631 (Bruker, 2001)'
_computing_data_reduction
;
Bruker SAINT v6.45A (Bruker, 2002), Bruker XPREP v6.14 (Bruker, 2001)
;
_computing_molecular_graphics 'Bruker SHELXTL v6.14 (Bruker, 2000b)'
_computing_publication_material 'Bruker SHELXTL v6.14 (Bruker, 2000b)'
_computing_structure_refinement 'Bruker SHELXTL v6.14 (Bruker, 2000b)'
_computing_structure_solution 'Bruker SHELXTL v6.14 (Bruker, 2000b)'
_diffrn_ambient_temperature 113(2)
_diffrn_measured_fraction_theta_full 0.995
_diffrn_measured_fraction_theta_max 0.995
_diffrn_measurement_device_type 'Bruker SMART APEX II CCD'
_diffrn_measurement_method '\w scans'
_diffrn_radiation_monochromator graphite
_diffrn_radiation_source 'fine-focus sealed tube'
_diffrn_radiation_type MoK\a
_diffrn_radiation_wavelength 0.71073
_diffrn_reflns_av_R_equivalents 0.0324
_diffrn_reflns_av_sigmaI/netI 0.0395
_diffrn_reflns_limit_h_max 12
_diffrn_reflns_limit_h_min -12
_diffrn_reflns_limit_k_max 18
_diffrn_reflns_limit_k_min -18
_diffrn_reflns_limit_l_max 18
_diffrn_reflns_limit_l_min -26
_diffrn_reflns_number 18184
_diffrn_reflns_theta_full 29.12
_diffrn_reflns_theta_max 29.12
_diffrn_reflns_theta_min 1.86
_diffrn_standards_decay_% 0
_diffrn_standards_interval_time variable
_diffrn_standards_number 'not reported'
_exptl_absorpt_coefficient_mu 0.198
_exptl_absorpt_correction_T_max 0.9857
_exptl_absorpt_correction_T_min 0.9387
_exptl_absorpt_correction_type multi-scan
_exptl_absorpt_process_details 'SADABS v2.10 (Bruker, 2000c)'
_exptl_crystal_colour 'pale yellow'
_exptl_crystal_density_diffrn 1.358
_exptl_crystal_density_method 'not measured'
_exptl_crystal_description prisim
_exptl_crystal_F_000 1032
_exptl_crystal_size_max 0.323
_exptl_crystal_size_mid 0.109
_exptl_crystal_size_min 0.073
_refine_diff_density_max 0.267
_refine_diff_density_min -0.206
_refine_diff_density_rms 0.043
_refine_ls_abs_structure_details 'Flack H D (1983), Acta Cryst. A39, 876-881'
_refine_ls_abs_structure_Flack -0.08(4)
_refine_ls_extinction_method none
_refine_ls_goodness_of_fit_ref 1.000
_refine_ls_hydrogen_treatment mixed
_refine_ls_matrix_type full
_refine_ls_number_parameters 323
_refine_ls_number_reflns 6405
_refine_ls_number_restraints 0
_refine_ls_restrained_S_all 1.000
_refine_ls_R_factor_all 0.0435
_refine_ls_R_factor_gt 0.0349
_refine_ls_shift/su_max 0.000
_refine_ls_shift/su_mean 0.000
_refine_ls_structure_factor_coef Fsqd
_refine_ls_weighting_details 'calc w=1/[\s^2^(Fo^2^)+(0.0552P)^2^+0.0000P] where P=(Fo^2^+2Fc^2^)/3'
_refine_ls_weighting_scheme calc
_refine_ls_wR_factor_gt 0.0836
_refine_ls_wR_factor_ref 0.0880
_reflns_number_gt 5631
_reflns_number_total 6405
_reflns_threshold_expression I>2\s(I)
_cod_data_source_file jo8028168_si_006.cif
_cod_data_source_block cook63
_cod_database_code 4024440

loop_
_symmetry_equiv_pos_as_xyz
'x, y, z'
'-x+1/2, -y, z+1/2'
'-x, y+1/2, -z+1/2'
'x+1/2, -y+1/2, -z'

loop_
_atom_site_label
_atom_site_type_symbol
_atom_site_fract_x
_atom_site_fract_y
_atom_site_fract_z
_atom_site_U_iso_or_equiv
_atom_site_adp_type
_atom_site_occupancy
_atom_site_symmetry_multiplicity
_atom_site_calc_flag
_atom_site_refinement_flags
_atom_site_disorder_assembly
_atom_site_disorder_group
Cl1 Cl 0.21224(4) 0.47822(3) -0.06375(2) 0.02446(9) Uani 1 1 d . . .
C1 C 0.06591(15) 0.17351(10) 0.02617(8) 0.0168(3) Uani 1 1 d . . .
H1A H 0.1724 0.1803 0.0243 0.020 Uiso 1 1 calc R . .
N2 N 0.03125(13) 0.06936(9) 0.05392(6) 0.0172(2) Uani 1 1 d . . .
H2 H -0.068(2) 0.0620(14) 0.0584(9) 0.026 Uiso 1 1 d . . .
C3 C 0.07429(15) -0.01416(11) 0.00536(7) 0.0187(3) Uani 1 1 d . . .
H3A H 0.0449 -0.0782 0.0282 0.022 Uiso 1 1 calc R . .
C4 C -0.00932(15) -0.00798(11) -0.06331(8) 0.0201(3) Uani 1 1 d . . .
H4A H 0.0391 -0.0495 -0.0988 0.024 Uiso 1 1 calc R . .
H4B H -0.1070 -0.0349 -0.0565 0.024 Uiso 1 1 calc R . .
C4A C -0.01845(15) 0.09805(11) -0.08812(8) 0.0186(3) Uani 1 1 d . . .
C4B C -0.05719(15) 0.13689(11) -0.15497(8) 0.0192(3) Uani 1 1 d . . .
C5 C -0.09469(15) 0.09351(13) -0.21840(8) 0.0223(3) Uani 1 1 d . . .
H5A H -0.1003 0.0228 -0.2230 0.027 Uiso 1 1 calc R . .
C6 C -0.12357(16) 0.15533(14) -0.27433(9) 0.0255(3) Uani 1 1 d . . .
H6A H -0.1487 0.1265 -0.3177 0.031 Uiso 1 1 calc R . .
C7 C -0.11625(16) 0.25992(14) -0.26785(9) 0.0266(3) Uani 1 1 d . . .
H7A H -0.1382 0.3006 -0.3068 0.032 Uiso 1 1 calc R . .
C8 C -0.07783(16) 0.30543(13) -0.20603(8) 0.0243(3) Uani 1 1 d . . .
H8A H -0.0721 0.3763 -0.2021 0.029 Uiso 1 1 calc R . .
C9 C -0.04779(15) 0.24292(12) -0.14975(8) 0.0199(3) Uani 1 1 d . . .
N9 N -0.00728(14) 0.26680(10) -0.08272(7) 0.0198(3) Uani 1 1 d . . .
H9 H 0.014(2) 0.3229(16) -0.0703(11) 0.030 Uiso 1 1 d . . .
C9A C 0.01043(15) 0.17839(11) -0.04665(8) 0.0190(3) Uani 1 1 d . . .
C10 C 0.23702(15) -0.01843(12) -0.00246(7) 0.0201(3) Uani 1 1 d . . .
O10 O 0.31980(12) 0.04361(9) 0.01825(7) 0.0279(3) Uani 1 1 d . . .
O11 O 0.27253(12) -0.10411(9) -0.03332(6) 0.0283(3) Uani 1 1 d . . .
C12 C 0.42632(18) -0.12951(13) -0.03682(10) 0.0301(4) Uani 1 1 d . . .
H12A H 0.4841 -0.0736 -0.0179 0.036 Uiso 1 1 calc R . .
H12B H 0.4550 -0.1405 -0.0856 0.036 Uiso 1 1 calc R . .
C13 C 0.4520(2) -0.22160(18) 0.00411(14) 0.0562(7) Uani 1 1 d . . .
H13A H 0.5514 -0.2433 -0.0021 0.084 Uiso 1 1 calc R . .
H13B H 0.3873 -0.2746 -0.0117 0.084 Uiso 1 1 calc R . .
H13C H 0.4344 -0.2078 0.0533 0.084 Uiso 1 1 calc R . .
C14 C 0.00864(16) 0.25592(11) 0.07248(7) 0.0176(3) Uani 1 1 d . . .
C15 C 0.10116(16) 0.33454(12) 0.08879(8) 0.0208(3) Uani 1 1 d . . .
H15A H 0.1975 0.3330 0.0730 0.025 Uiso 1 1 calc R . .
C16 C 0.05309(16) 0.41514(12) 0.12800(8) 0.0216(3) Uani 1 1 d . . .
H16A H 0.1151 0.4690 0.1394 0.026 Uiso 1 1 calc R . .
C17 C -0.08767(16) 0.41444(11) 0.14981(8) 0.0197(3) Uani 1 1 d . . .
N17 N -0.14242(14) 0.50089(10) 0.18874(6) 0.0237(3) Uani 1 1 d . . .
O17A O -0.05608(13) 0.56282(9) 0.21069(6) 0.0302(3) Uani 1 1 d . . .
O17B O -0.27270(12) 0.50751(9) 0.19722(6) 0.0323(3) Uani 1 1 d . . .
C18 C -0.18125(16) 0.33649(11) 0.13578(8) 0.0210(3) Uani 1 1 d . . .
H18A H -0.2767 0.3376 0.1528 0.025 Uiso 1 1 calc R . .
C19 C -0.13222(15) 0.25708(12) 0.09637(8) 0.0195(3) Uani 1 1 d . . .
H19A H -0.1947 0.2031 0.0855 0.023 Uiso 1 1 calc R . .
C20 C 0.09101(17) 0.05850(12) 0.12725(8) 0.0207(3) Uani 1 1 d . . .
H20A H 0.1862 0.0909 0.1293 0.025 Uiso 1 1 calc R . .
H20B H 0.0272 0.0944 0.1599 0.025 Uiso 1 1 calc R . .
C21 C 0.10550(17) -0.04896(11) 0.15064(8) 0.0199(3) Uani 1 1 d . . .
C22 C -0.01394(17) -0.10433(12) 0.16979(8) 0.0233(3) Uani 1 1 d . . .
H22A H -0.1063 -0.0747 0.1673 0.028 Uiso 1 1 calc R . .
C23 C 0.00012(18) -0.20267(12) 0.19255(9) 0.0249(3) Uani 1 1 d . . .
H23A H -0.0823 -0.2402 0.2051 0.030 Uiso 1 1 calc R . .
C24 C 0.13477(18) -0.24583(13) 0.19688(9) 0.0268(3) Uani 1 1 d . . .
H24A H 0.1445 -0.3132 0.2121 0.032 Uiso 1 1 calc R . .
C25 C 0.25508(17) -0.19096(13) 0.17906(9) 0.0281(4) Uani 1 1 d . . .
H25A H 0.3473 -0.2205 0.1826 0.034 Uiso 1 1 calc R . .
C26 C 0.24135(17) -0.09255(12) 0.15598(8) 0.0246(3) Uani 1 1 d . . .
H26A H 0.3241 -0.0550 0.1439 0.030 Uiso 1 1 calc R . .

loop_
_atom_site_aniso_label
_atom_site_aniso_U_11
_atom_site_aniso_U_22
_atom_site_aniso_U_33
_atom_site_aniso_U_23
_atom_site_aniso_U_13
_atom_site_aniso_U_12
Cl1 0.01989(16) 0.02098(17) 0.03251(19) 0.00204(16) 0.00286(14) 0.00291(14)
C1 0.0165(6) 0.0118(6) 0.0221(7) 0.0004(6) 0.0011(5) -0.0002(5)
N2 0.0179(6) 0.0149(6) 0.0188(6) 0.0004(5) -0.0005(5) 0.0006(5)
C3 0.0221(6) 0.0130(6) 0.0210(7) -0.0004(6) -0.0005(5) 0.0013(6)
C4 0.0235(7) 0.0152(6) 0.0216(7) -0.0019(6) -0.0017(6) -0.0010(6)
C4A 0.0162(6) 0.0184(7) 0.0213(7) -0.0002(6) 0.0002(5) 0.0020(6)
C4B 0.0144(6) 0.0199(7) 0.0232(8) -0.0004(6) 0.0016(5) 0.0016(6)
C5 0.0171(7) 0.0242(7) 0.0257(8) -0.0010(7) 0.0001(6) 0.0010(6)
C6 0.0195(7) 0.0356(9) 0.0215(7) -0.0010(7) -0.0031(6) 0.0011(7)
C7 0.0208(7) 0.0323(9) 0.0268(8) 0.0086(7) -0.0006(6) 0.0045(7)
C8 0.0226(7) 0.0238(7) 0.0263(8) 0.0035(7) 0.0026(6) 0.0066(6)
C9 0.0166(6) 0.0208(7) 0.0223(7) 0.0014(6) 0.0016(5) 0.0023(6)
N9 0.0218(6) 0.0153(6) 0.0225(6) 0.0004(5) 0.0006(5) 0.0016(5)
C9A 0.0178(6) 0.0169(7) 0.0223(8) 0.0003(6) 0.0017(5) 0.0019(6)
C10 0.0246(7) 0.0175(6) 0.0181(6) 0.0020(6) 0.0014(5) 0.0053(6)
O10 0.0219(5) 0.0222(6) 0.0397(7) -0.0027(5) 0.0021(5) 0.0000(4)
O11 0.0258(6) 0.0227(5) 0.0364(6) -0.0068(5) -0.0009(5) 0.0077(5)
C12 0.0271(8) 0.0263(8) 0.0369(9) -0.0021(7) 0.0045(7) 0.0110(7)
C13 0.0473(12) 0.0557(14) 0.0655(15) 0.0275(13) 0.0148(11) 0.0291(11)
C14 0.0205(6) 0.0156(6) 0.0167(7) -0.0003(5) -0.0021(5) 0.0017(6)
C15 0.0188(7) 0.0198(7) 0.0238(7) 0.0006(6) -0.0008(6) -0.0020(6)
C16 0.0226(7) 0.0175(7) 0.0248(8) 0.0006(6) -0.0031(6) -0.0031(6)
C17 0.0250(7) 0.0161(6) 0.0179(7) -0.0003(6) -0.0016(6) 0.0026(6)
N17 0.0349(7) 0.0169(7) 0.0195(6) -0.0013(5) 0.0001(5) 0.0009(5)
O17A 0.0439(7) 0.0197(5) 0.0271(6) -0.0060(5) 0.0008(5) -0.0066(5)
O17B 0.0310(6) 0.0287(6) 0.0372(7) -0.0084(5) 0.0022(5) 0.0070(5)
C18 0.0200(7) 0.0200(7) 0.0230(8) -0.0009(6) 0.0000(5) 0.0024(6)
C19 0.0176(7) 0.0170(7) 0.0240(7) -0.0013(6) -0.0013(6) -0.0020(6)
C20 0.0240(7) 0.0184(7) 0.0197(7) 0.0013(6) -0.0032(6) -0.0002(6)
C21 0.0236(7) 0.0175(7) 0.0187(7) -0.0012(6) -0.0035(6) 0.0006(6)
C22 0.0224(7) 0.0233(7) 0.0242(8) -0.0007(6) -0.0015(6) 0.0013(6)
C23 0.0270(8) 0.0210(7) 0.0267(8) 0.0003(6) -0.0007(6) -0.0030(7)
C24 0.0317(8) 0.0198(7) 0.0290(8) 0.0019(7) -0.0063(7) 0.0001(7)
C25 0.0240(8) 0.0248(8) 0.0355(9) 0.0026(7) -0.0055(7) 0.0029(6)
C26 0.0227(7) 0.0234(7) 0.0278(8) 0.0017(7) -0.0043(6) 0.0001(6)

loop_
_atom_type_symbol
_atom_type_description
_atom_type_scat_dispersion_real
_atom_type_scat_dispersion_imag
_atom_type_scat_source
C C 0.0033 0.0016 'International Tables Vol C Tables 4.2.6.8 and 6.1.1.4'
H H 0.0000 0.0000 'International Tables Vol C Tables 4.2.6.8 and 6.1.1.4'
N N 0.0061 0.0033 'International Tables Vol C Tables 4.2.6.8 and 6.1.1.4'
O O 0.0106 0.0060 'International Tables Vol C Tables 4.2.6.8 and 6.1.1.4'
Cl Cl 0.1484 0.1585 'International Tables Vol C Tables 4.2.6.8 and 6.1.1.4'

loop_
_geom_angle_atom_site_label_1
_geom_angle_atom_site_label_2
_geom_angle_atom_site_label_3
_geom_angle
_geom_angle_site_symmetry_1
_geom_angle_site_symmetry_3
_geom_angle_publ_flag
C9A C1 C14 113.53(12) . . ?
C9A C1 N2 107.19(11) . . ?
C14 C1 N2 112.32(12) . . ?
C9A C1 H1A 107.9 . . ?
C14 C1 H1A 107.9 . . ?
N2 C1 H1A 107.9 . . ?
C3 N2 C1 113.47(11) . . ?
C3 N2 C20 114.03(11) . . ?
C1 N2 C20 109.53(11) . . ?
C3 N2 H2 104.1(12) . . ?
C1 N2 H2 109.8(12) . . ?
C20 N2 H2 105.5(11) . . ?
N2 C3 C10 110.70(12) . . ?
N2 C3 C4 111.05(11) . . ?
C10 C3 C4 114.92(12) . . ?
N2 C3 H3A 106.5 . . ?
C10 C3 H3A 106.5 . . ?
C4 C3 H3A 106.5 . . ?
C4A C4 C3 110.78(12) . . ?
C4A C4 H4A 109.5 . . ?
C3 C4 H4A 109.5 . . ?
C4A C4 H4B 109.5 . . ?
C3 C4 H4B 109.5 . . ?
H4A C4 H4B 108.1 . . ?
C9A C4A C4B 107.02(13) . . ?
C9A C4A C4 122.96(13) . . ?
C4B C4A C4 130.01(14) . . ?
C5 C4B C9 119.31(14) . . ?
C5 C4B C4A 134.39(14) . . ?
C9 C4B C4A 106.27(13) . . ?
C6 C5 C4B 118.96(15) . . ?
C6 C5 H5A 120.5 . . ?
C4B C5 H5A 120.5 . . ?
C5 C6 C7 120.90(16) . . ?
C5 C6 H6A 119.5 . . ?
C7 C6 H6A 119.5 . . ?
C8 C7 C6 121.68(16) . . ?
C8 C7 H7A 119.2 . . ?
C6 C7 H7A 119.2 . . ?
C7 C8 C9 117.34(16) . . ?
C7 C8 H8A 121.3 . . ?
C9 C8 H8A 121.3 . . ?
N9 C9 C8 130.03(15) . . ?
N9 C9 C4B 108.19(14) . . ?
C8 C9 C4B 121.78(15) . . ?
C9A N9 C9 107.89(13) . . ?
C9A N9 H9 127.8(15) . . ?
C9 N9 H9 123.7(15) . . ?
C4A C9A N9 110.63(13) . . ?
C4A C9A C1 125.71(13) . . ?
N9 C9A C1 123.47(13) . . ?
O10 C10 O11 125.48(14) . . ?
O10 C10 C3 125.56(14) . . ?
O11 C10 C3 108.90(13) . . ?
C10 O11 C12 117.37(13) . . ?
O11 C12 C13 108.90(15) . . ?
O11 C12 H12A 109.9 . . ?
C13 C12 H12A 109.9 . . ?
O11 C12 H12B 109.9 . . ?
C13 C12 H12B 109.9 . . ?
H12A C12 H12B 108.3 . . ?
C12 C13 H13A 109.5 . . ?
C12 C13 H13B 109.5 . . ?
H13A C13 H13B 109.5 . . ?
C12 C13 H13C 109.5 . . ?
H13A C13 H13C 109.5 . . ?
H13B C13 H13C 109.5 . . ?
C19 C14 C15 120.11(14) . . ?
C19 C14 C1 122.44(13) . . ?
C15 C14 C1 117.40(13) . . ?
C16 C15 C14 120.31(14) . . ?
C16 C15 H15A 119.8 . . ?
C14 C15 H15A 119.8 . . ?
C17 C16 C15 117.94(14) . . ?
C17 C16 H16A 121.0 . . ?
C15 C16 H16A 121.0 . . ?
C16 C17 C18 123.13(14) . . ?
C16 C17 N17 118.84(13) . . ?
C18 C17 N17 118.03(13) . . ?
O17A N17 O17B 123.65(14) . . ?
O17A N17 C17 118.40(13) . . ?
O17B N17 C17 117.95(13) . . ?
C19 C18 C17 118.29(14) . . ?
C19 C18 H18A 120.9 . . ?
C17 C18 H18A 120.9 . . ?
C18 C19 C14 120.20(14) . . ?
C18 C19 H19A 119.9 . . ?
C14 C19 H19A 119.9 . . ?
C21 C20 N2 113.57(12) . . ?
C21 C20 H20A 108.9 . . ?
N2 C20 H20A 108.9 . . ?
C21 C20 H20B 108.9 . . ?
N2 C20 H20B 108.9 . . ?
H20A C20 H20B 107.7 . . ?
C22 C21 C26 119.19(14) . . ?
C22 C21 C20 120.88(14) . . ?
C26 C21 C20 119.88(14) . . ?
C21 C22 C23 120.71(15) . . ?
C21 C22 H22A 119.6 . . ?
C23 C22 H22A 119.6 . . ?
C24 C23 C22 119.81(15) . . ?
C24 C23 H23A 120.1 . . ?
C22 C23 H23A 120.1 . . ?
C25 C24 C23 120.13(15) . . ?
C25 C24 H24A 119.9 . . ?
C23 C24 H24A 119.9 . . ?
C24 C25 C26 120.22(15) . . ?
C24 C25 H25A 119.9 . . ?
C26 C25 H25A 119.9 . . ?
C25 C26 C21 119.93(15) . . ?
C25 C26 H26A 120.0 . . ?
C21 C26 H26A 120.0 . . ?

loop_
_geom_bond_atom_site_label_1
_geom_bond_atom_site_label_2
_geom_bond_distance
_geom_bond_site_symmetry_2
_geom_bond_publ_flag
C1 C9A 1.499(2) . ?
C1 C14 1.515(2) . ?
C1 N2 1.5243(18) . ?
C1 H1A 1.0000 . ?
N2 C3 1.5107(19) . ?
N2 C20 1.5279(19) . ?
N2 H2 0.934(19) . ?
C3 C10 1.5287(19) . ?
C3 C4 1.540(2) . ?
C3 H3A 1.0000 . ?
C4 C4A 1.496(2) . ?
C4 H4A 0.9900 . ?
C4 H4B 0.9900 . ?
C4A C9A 1.365(2) . ?
C4A C4B 1.437(2) . ?
C4B C5 1.399(2) . ?
C4B C9 1.421(2) . ?
C5 C6 1.385(2) . ?
C5 H5A 0.9500 . ?
C6 C7 1.403(3) . ?
C6 H6A 0.9500 . ?
C7 C8 1.386(2) . ?
C7 H7A 0.9500 . ?
C8 C9 1.398(2) . ?
C8 H8A 0.9500 . ?
C9 N9 1.385(2) . ?
N9 C9A 1.3799(19) . ?
N9 H9 0.81(2) . ?
C10 O10 1.2013(19) . ?
C10 O11 1.3312(18) . ?
O11 C12 1.478(2) . ?
C12 C13 1.480(3) . ?
C12 H12A 0.9900 . ?
C12 H12B 0.9900 . ?
C13 H13A 0.9800 . ?
C13 H13B 0.9800 . ?
C13 H13C 0.9800 . ?
C14 C19 1.394(2) . ?
C14 C15 1.395(2) . ?
C15 C16 1.390(2) . ?
C15 H15A 0.9500 . ?
C16 C17 1.381(2) . ?
C16 H16A 0.9500 . ?
C17 C18 1.386(2) . ?
C17 N17 1.4687(19) . ?
N17 O17A 1.2302(17) . ?
N17 O17B 1.2312(17) . ?
C18 C19 1.382(2) . ?
C18 H18A 0.9500 . ?
C19 H19A 0.9500 . ?
C20 C21 1.510(2) . ?
C20 H20A 0.9900 . ?
C20 H20B 0.9900 . ?
C21 C22 1.388(2) . ?
C21 C26 1.400(2) . ?
C22 C23 1.390(2) . ?
C22 H22A 0.9500 . ?
C23 C24 1.386(2) . ?
C23 H23A 0.9500 . ?
C24 C25 1.385(2) . ?
C24 H24A 0.9500 . ?
C25 C26 1.393(2) . ?
C25 H25A 0.9500 . ?
C26 H26A 0.9500 . ?

loop_
_geom_hbond_atom_site_label_D
_geom_hbond_atom_site_label_H
_geom_hbond_atom_site_label_A
_geom_hbond_distance_DH
_geom_hbond_distance_HA
_geom_hbond_distance_DA
_geom_hbond_angle_DHA
_geom_hbond_site_symmetry_A
N2 H2 Cl1 0.934(19) 2.13(2) 3.0530(13) 171.1(17) 4_455
N9 H9 Cl1 0.81(2) 2.78(2) 3.5073(14) 149.7(18) .

loop_
_geom_torsion_atom_site_label_1
_geom_torsion_atom_site_label_2
_geom_torsion_atom_site_label_3
_geom_torsion_atom_site_label_4
_geom_torsion
_geom_torsion_site_symmetry_1
_geom_torsion_site_symmetry_2
_geom_torsion_site_symmetry_3
_geom_torsion_site_symmetry_4
_geom_torsion_publ_flag
C9A C1 N2 C3 48.99(14) . . . . ?
C14 C1 N2 C3 174.35(11) . . . . ?
C9A C1 N2 C20 177.67(11) . . . . ?
C14 C1 N2 C20 -56.96(15) . . . . ?
C1 N2 C3 C10 65.73(15) . . . . ?
C20 N2 C3 C10 -60.61(16) . . . . ?
C1 N2 C3 C4 -63.17(15) . . . . ?
C20 N2 C3 C4 170.49(11) . . . . ?
N2 C3 C4 C4A 42.64(16) . . . . ?
C10 C3 C4 C4A -83.97(16) . . . . ?
C3 C4 C4A C9A -15.59(19) . . . . ?
C3 C4 C4A C4B 164.92(14) . . . . ?
C9A C4A C4B C5 178.47(16) . . . . ?
C4 C4A C4B C5 -2.0(3) . . . . ?
C9A C4A C4B C9 0.50(16) . . . . ?
C4 C4A C4B C9 -179.95(14) . . . . ?
C9 C4B C5 C6 -0.8(2) . . . . ?
C4A C4B C5 C6 -178.61(15) . . . . ?
C4B C5 C6 C7 -0.3(2) . . . . ?
C5 C6 C7 C8 1.1(2) . . . . ?
C6 C7 C8 C9 -0.6(2) . . . . ?
C7 C8 C9 N9 179.97(14) . . . . ?
C7 C8 C9 C4B -0.6(2) . . . . ?
C5 C4B C9 N9 -179.12(13) . . . . ?
C4A C4B C9 N9 -0.78(16) . . . . ?
C5 C4B C9 C8 1.3(2) . . . . ?
C4A C4B C9 C8 179.64(13) . . . . ?
C8 C9 N9 C9A -179.70(15) . . . . ?
C4B C9 N9 C9A 0.77(16) . . . . ?
C4B C4A C9A N9 -0.03(17) . . . . ?
C4 C4A C9A N9 -179.62(13) . . . . ?
C4B C4A C9A C1 -175.13(13) . . . . ?
C4 C4A C9A C1 5.3(2) . . . . ?
C9 N9 C9A C4A -0.47(16) . . . . ?
C9 N9 C9A C1 174.76(13) . . . . ?
C14 C1 C9A C4A -145.49(14) . . . . ?
N2 C1 C9A C4A -20.86(19) . . . . ?
C14 C1 C9A N9 40.01(19) . . . . ?
N2 C1 C9A N9 164.64(13) . . . . ?
N2 C3 C10 O10 -10.2(2) . . . . ?
C4 C3 C10 O10 116.63(17) . . . . ?
N2 C3 C10 O11 167.22(12) . . . . ?
C4 C3 C10 O11 -66.00(16) . . . . ?
O10 C10 O11 C12 5.9(2) . . . . ?
C3 C10 O11 C12 -171.51(13) . . . . ?
C10 O11 C12 C13 115.81(18) . . . . ?
C9A C1 C14 C19 72.62(18) . . . . ?
N2 C1 C14 C19 -49.20(18) . . . . ?
C9A C1 C14 C15 -104.88(15) . . . . ?
N2 C1 C14 C15 133.30(14) . . . . ?
C19 C14 C15 C16 -1.0(2) . . . . ?
C1 C14 C15 C16 176.60(14) . . . . ?
C14 C15 C16 C17 -0.1(2) . . . . ?
C15 C16 C17 C18 1.5(2) . . . . ?
C15 C16 C17 N17 -177.39(13) . . . . ?
C16 C17 N17 O17A -12.1(2) . . . . ?
C18 C17 N17 O17A 168.91(14) . . . . ?
C16 C17 N17 O17B 167.49(14) . . . . ?
C18 C17 N17 O17B -11.5(2) . . . . ?
C16 C17 C18 C19 -1.9(2) . . . . ?
N17 C17 C18 C19 177.01(13) . . . . ?
C17 C18 C19 C14 0.8(2) . . . . ?
C15 C14 C19 C18 0.6(2) . . . . ?
C1 C14 C19 C18 -176.87(14) . . . . ?
C3 N2 C20 C21 -33.00(18) . . . . ?
C1 N2 C20 C21 -161.37(12) . . . . ?
N2 C20 C21 C22 -75.14(19) . . . . ?
N2 C20 C21 C26 107.55(16) . . . . ?
C26 C21 C22 C23 -1.5(2) . . . . ?
C20 C21 C22 C23 -178.78(14) . . . . ?
C21 C22 C23 C24 0.6(2) . . . . ?
C22 C23 C24 C25 0.5(3) . . . . ?
C23 C24 C25 C26 -0.7(3) . . . . ?
C24 C25 C26 C21 -0.1(3) . . . . ?
C22 C21 C26 C25 1.2(2) . . . . ?
C20 C21 C26 C25 178.54(15) . . . . ?
